data_7006918
loop_
_publ_author_name
'El-Kadri, Oussama M'
'Heeg, Mary Jane'
'Winter, Charles H.'

_publ_section_title
;
 Film growth precursor development for metal nitrides. Synthesis,
 structure, and volatility of molybdenum(VI) and tungsten(VI) complexes
 containing bis(imido)metal fragments and various nitrogen donor
 ligands.
;
_journal_issue 16
_journal_name_full 'Dalton transactions (Cambridge, England : 2003)'
_journal_page_first 1943
_journal_page_last 1953
_journal_paper_doi 10.1039/b515378f
_journal_year 2006
_chemical_formula_sum 'C32 H38 N8 W'
_chemical_formula_weight 718.55
_chemical_name_systematic
;
?
;
_space_group_IT_number 2
_symmetry_cell_setting triclinic
_symmetry_space_group_name_Hall '-P 1'
_symmetry_space_group_name_H-M 'P -1'
_atom_sites_solution_hydrogens geom
_atom_sites_solution_primary direct
_atom_sites_solution_secondary difmap
_audit_creation_method SHELXL-97
_cell_angle_alpha 90.598(10)
_cell_angle_beta 92.544(9)
_cell_angle_gamma 103.321(11)
_cell_formula_units_Z 2
_cell_length_a 8.674(5)
_cell_length_b 10.011(5)
_cell_length_c 19.666(11)
_cell_measurement_reflns_used 926
_cell_measurement_temperature 295(2)
_cell_measurement_theta_max 24.5
_cell_measurement_theta_min 2.8
_cell_volume 1659.7(16)
_computing_cell_refinement 'Bruker SAINT'
_computing_data_collection 'Bruker SMART'
_computing_data_reduction 'Bruker SAINT'
_computing_molecular_graphics SHELXTL-Plus
_computing_publication_material SHELXL-97
_computing_structure_refinement 'SHELXL-97 (Sheldrick, 1997)'
_computing_structure_solution 'SHELXS-97 (Sheldrick, 1990)'
_diffrn_ambient_temperature 295(2)
_diffrn_measured_fraction_theta_full 0.910
_diffrn_measured_fraction_theta_max 0.910
_diffrn_measurement_method 'SMART CCD'
_diffrn_radiation_monochromator graphite
_diffrn_radiation_source 'fine-focus sealed tube'
_diffrn_radiation_type MoK\a
_diffrn_radiation_wavelength 0.71073
_diffrn_reflns_av_R_equivalents 0.019
_diffrn_reflns_av_sigmaI/netI 0.0492
_diffrn_reflns_limit_h_max 11
_diffrn_reflns_limit_h_min -11
_diffrn_reflns_limit_k_max 13
_diffrn_reflns_limit_k_min -13
_diffrn_reflns_limit_l_max 26
_diffrn_reflns_limit_l_min 0
_diffrn_reflns_number 11506
_diffrn_reflns_theta_full 28.29
_diffrn_reflns_theta_max 28.29
_diffrn_reflns_theta_min 2.07
_exptl_absorpt_coefficient_mu 3.513
_exptl_absorpt_correction_T_max 0.5401
_exptl_absorpt_correction_T_min 0.4738
_exptl_absorpt_correction_type multi-scan
_exptl_crystal_colour orange
_exptl_crystal_density_diffrn 1.438
_exptl_crystal_density_method 'not measured'
_exptl_crystal_description rods
_exptl_crystal_F_000 720
_exptl_crystal_size_max 0.25
_exptl_crystal_size_mid 0.20
_exptl_crystal_size_min 0.20
_refine_diff_density_max 2.219
_refine_diff_density_min -0.922
_refine_diff_density_rms 0.116
_refine_ls_extinction_method none
_refine_ls_goodness_of_fit_ref 0.973
_refine_ls_hydrogen_treatment mixed
_refine_ls_matrix_type full
_refine_ls_number_parameters 376
_refine_ls_number_reflns 7521
_refine_ls_number_restraints 0
_refine_ls_restrained_S_all 0.973
_refine_ls_R_factor_all 0.0715
_refine_ls_R_factor_gt 0.0457
_refine_ls_shift/su_max 0.010
_refine_ls_shift/su_mean 0.000
_refine_ls_structure_factor_coef Fsqd
_refine_ls_weighting_details 'calc w=1/[\s^2^(Fo^2^)+(0.0696P)^2^+0.0000P] where P=(Fo^2^+2Fc^2^)/3'
_refine_ls_weighting_scheme calc
_refine_ls_wR_factor_gt 0.1047
_refine_ls_wR_factor_ref 0.1142
_reflns_number_gt 5462
_reflns_number_total 7521
_reflns_threshold_expression >2sigma(I)
_cod_data_source_file b515378f.txt
_cod_data_source_block orrg
_cod_depositor_comments
;
The following automatic conversions were performed:
'_exptl_absorpt_correction_type' value 'Multi-scan' changed to
'multi-scan' according to
'/home/saulius/struct/CIF-dictionaries/cif_core.dic' dictionary named
'cif_core.dic' version 2.4.1 from 2010-06-29.

Automatic conversion script
Id: cif_fix_enum 1527 2010-12-29 10:47:43Z saulius 
;
_cod_original_cell_volume 1659.6(15)
_cod_original_sg_symbol_H-M P-1
_cod_database_code 7006918

loop_
_symmetry_equiv_pos_as_xyz
'x, y, z'
'-x, -y, -z'

loop_
_atom_site_label
_atom_site_type_symbol
_atom_site_fract_x
_atom_site_fract_y
_atom_site_fract_z
_atom_site_U_iso_or_equiv
_atom_site_adp_type
_atom_site_occupancy
_atom_site_symmetry_multiplicity
_atom_site_calc_flag
_atom_site_refinement_flags
_atom_site_disorder_assembly
_atom_site_disorder_group
W1 W 0.36465(3) 0.09153(2) 0.228427(12) 0.05143(10) Uani 1 1 d . . .
N1 N 0.5820(6) 0.1366(5) 0.3040(2) 0.0549(12) Uani 1 1 d . . .
N2 N 0.6602(6) 0.2380(5) 0.2699(3) 0.0574(12) Uani 1 1 d . . .
N3 N 0.5715(6) 0.2450(5) 0.2138(2) 0.0577(12) Uani 1 1 d . . .
C1 C 0.6489(7) 0.1084(6) 0.3674(3) 0.0519(13) Uani 1 1 d . . .
C2 C 0.5854(8) -0.0123(7) 0.3967(4) 0.0683(17) Uani 1 1 d . . .
H2 H 0.5007 -0.0737 0.3746 0.082 Uiso 1 1 calc R . .
C3 C 0.6446(9) -0.0451(8) 0.4585(4) 0.078(2) Uani 1 1 d . . .
H3 H 0.6003 -0.1285 0.4781 0.094 Uiso 1 1 calc R . .
C4 C 0.7675(9) 0.0437(8) 0.4909(4) 0.0756(19) Uani 1 1 d . . .
H4 H 0.8080 0.0211 0.5327 0.091 Uiso 1 1 calc R . .
C5 C 0.8323(10) 0.1664(8) 0.4627(4) 0.086(2) Uani 1 1 d . . .
H5 H 0.9164 0.2272 0.4855 0.103 Uiso 1 1 calc R . .
C6 C 0.7747(9) 0.2011(7) 0.4008(4) 0.078(2) Uani 1 1 d . . .
H6 H 0.8189 0.2849 0.3815 0.094 Uiso 1 1 calc R . .
C7 C 0.6331(7) 0.3507(6) 0.1683(3) 0.0560(14) Uani 1 1 d . . .
C8 C 0.5841(10) 0.3328(8) 0.1009(3) 0.077(2) Uani 1 1 d . . .
H8 H 0.5095 0.2544 0.0859 0.092 Uiso 1 1 calc R . .
C9 C 0.6473(13) 0.4334(10) 0.0552(4) 0.104(3) Uani 1 1 d . . .
H9 H 0.6147 0.4232 0.0094 0.125 Uiso 1 1 calc R . .
C10 C 0.7571(14) 0.5470(10) 0.0777(6) 0.112(3) Uani 1 1 d . . .
H10 H 0.7989 0.6138 0.0468 0.134 Uiso 1 1 calc R . .
C11 C 0.8062(11) 0.5647(9) 0.1430(6) 0.102(3) Uani 1 1 d . . .
H11 H 0.8826 0.6422 0.1576 0.122 Uiso 1 1 calc R . .
C12 C 0.7411(9) 0.4655(7) 0.1890(4) 0.078(2) Uani 1 1 d . . .
H12 H 0.7725 0.4783 0.2349 0.094 Uiso 1 1 calc R . .
N4 N 0.2153(6) 0.0041(5) 0.3055(2) 0.0550(12) Uani 1 1 d . . .
N5 N 0.2086(6) 0.1100(5) 0.3468(3) 0.0557(12) Uani 1 1 d . . .
N6 N 0.3015(6) 0.2159(5) 0.3217(2) 0.0549(12) Uani 1 1 d . . .
C13 C 0.1118(7) -0.1212(5) 0.3211(3) 0.0521(13) Uani 1 1 d . . .
C14 C -0.0279(8) -0.1272(7) 0.3543(4) 0.0724(18) Uani 1 1 d . . .
H14 H -0.0588 -0.0469 0.3653 0.087 Uiso 1 1 calc R . .
C15 C -0.1188(9) -0.2513(8) 0.3704(4) 0.083(2) Uani 1 1 d . . .
H15 H -0.2123 -0.2539 0.3922 0.100 Uiso 1 1 calc R . .
C16 C -0.0806(11) -0.3684(9) 0.3565(4) 0.090(2) Uani 1 1 d . . .
H16 H -0.1452 -0.4509 0.3695 0.108 Uiso 1 1 calc R . .
C17 C 0.0549(10) -0.3686(7) 0.3227(4) 0.082(2) Uani 1 1 d . . .
H17 H 0.0825 -0.4504 0.3118 0.098 Uiso 1 1 calc R . .
C18 C 0.1497(9) -0.2420(7) 0.3052(4) 0.0718(18) Uani 1 1 d . . .
H18 H 0.2413 -0.2403 0.2821 0.086 Uiso 1 1 calc R . .
C19 C 0.3246(8) 0.3400(6) 0.3609(3) 0.0578(15) Uani 1 1 d . . .
C20 C 0.4161(8) 0.4563(6) 0.3337(4) 0.0734(19) Uani 1 1 d . . .
H20 H 0.4617 0.4512 0.2921 0.088 Uiso 1 1 calc R . .
C21 C 0.4400(9) 0.5811(7) 0.3686(5) 0.089(2) Uani 1 1 d . . .
H21 H 0.5010 0.6599 0.3501 0.107 Uiso 1 1 calc R . .
C22 C 0.3752(11) 0.5889(8) 0.4294(5) 0.096(3) Uani 1 1 d . . .
H22 H 0.3946 0.6725 0.4531 0.115 Uiso 1 1 calc R . .
C23 C 0.2808(13) 0.4743(8) 0.4563(4) 0.104(3) Uani 1 1 d . . .
H23 H 0.2323 0.4814 0.4969 0.125 Uiso 1 1 calc R . .
C24 C 0.2575(10) 0.3475(7) 0.4227(4) 0.080(2) Uani 1 1 d . . .
H24 H 0.1976 0.2689 0.4418 0.096 Uiso 1 1 calc R . .
N7 N 0.2264(6) 0.1491(5) 0.1757(3) 0.0613(13) Uani 1 1 d . . .
C25 C 0.1052(10) 0.1960(9) 0.1365(4) 0.087(2) Uani 1 1 d . . .
C26 C 0.0975(17) 0.1401(14) 0.0655(6) 0.167(6) Uani 1 1 d . . .
H26A H 0.2020 0.1597 0.0483 0.200 Uiso 1 1 calc R . .
H26B H 0.0297 0.1822 0.0372 0.200 Uiso 1 1 calc R . .
H26C H 0.0556 0.0426 0.0652 0.200 Uiso 1 1 calc R . .
C27 C 0.1451(15) 0.3511(10) 0.1377(7) 0.158(5) Uani 1 1 d . . .
H27A H 0.1438 0.3844 0.1835 0.189 Uiso 1 1 calc R . .
H27B H 0.0681 0.3829 0.1095 0.189 Uiso 1 1 calc R . .
H27C H 0.2486 0.3844 0.1206 0.189 Uiso 1 1 calc R . .
C28 C -0.0459(12) 0.1446(15) 0.1702(8) 0.173(6) Uani 1 1 d . . .
H28A H -0.0624 0.0473 0.1761 0.207 Uiso 1 1 calc R . .
H28B H -0.1319 0.1635 0.1424 0.207 Uiso 1 1 calc R . .
H28C H -0.0412 0.1896 0.2138 0.207 Uiso 1 1 calc R . .
N8 N 0.4081(6) -0.0544(5) 0.1900(3) 0.0596(13) Uani 1 1 d . . .
C29 C 0.4074(10) -0.1589(8) 0.1385(4) 0.078(2) Uani 1 1 d . . .
C30 C 0.5212(18) -0.0950(11) 0.0878(6) 0.178(7) Uani 1 1 d . . .
H30A H 0.4926 -0.0139 0.0709 0.213 Uiso 1 1 calc R . .
H30B H 0.5188 -0.1588 0.0508 0.213 Uiso 1 1 calc R . .
H30C H 0.6261 -0.0707 0.1089 0.213 Uiso 1 1 calc R . .
C31 C 0.2479(15) -0.2041(16) 0.1051(8) 0.239(11) Uani 1 1 d . . .
H31A H 0.2102 -0.1252 0.0911 0.287 Uiso 1 1 calc R . .
H31B H 0.1768 -0.2555 0.1365 0.287 Uiso 1 1 calc R . .
H31C H 0.2529 -0.2608 0.0660 0.287 Uiso 1 1 calc R . .
C32 C 0.465(2) -0.2735(12) 0.1699(7) 0.186(7) Uani 1 1 d . . .
H32A H 0.5606 -0.2371 0.1972 0.223 Uiso 1 1 calc R . .
H32B H 0.4872 -0.3328 0.1347 0.223 Uiso 1 1 calc R . .
H32C H 0.3858 -0.3246 0.1980 0.223 Uiso 1 1 calc R . .

loop_
_atom_site_aniso_label
_atom_site_aniso_U_11
_atom_site_aniso_U_22
_atom_site_aniso_U_33
_atom_site_aniso_U_23
_atom_site_aniso_U_13
_atom_site_aniso_U_12
W1 0.05658(16) 0.05090(14) 0.04395(15) -0.00359(9) 0.00196(10) 0.00683(10)
N1 0.063(3) 0.047(3) 0.051(3) 0.001(2) -0.003(2) 0.004(2)
N2 0.059(3) 0.060(3) 0.052(3) 0.001(2) 0.006(2) 0.012(2)
N3 0.067(3) 0.061(3) 0.041(3) 0.001(2) 0.002(2) 0.005(2)
C1 0.057(3) 0.052(3) 0.047(3) -0.001(3) -0.001(3) 0.014(3)
C2 0.071(4) 0.068(4) 0.063(4) 0.005(3) -0.004(3) 0.012(3)
C3 0.085(5) 0.080(5) 0.066(5) 0.011(4) 0.003(4) 0.014(4)
C4 0.083(5) 0.096(5) 0.048(4) 0.005(4) -0.004(3) 0.022(4)
C5 0.105(6) 0.087(5) 0.054(4) -0.013(4) -0.021(4) 0.006(4)
C6 0.091(5) 0.062(4) 0.073(5) -0.001(3) -0.011(4) 0.003(4)
C7 0.060(4) 0.056(3) 0.054(4) 0.007(3) 0.011(3) 0.016(3)
C8 0.103(6) 0.075(4) 0.050(4) 0.007(3) 0.007(4) 0.016(4)
C9 0.160(9) 0.092(6) 0.065(5) 0.024(5) 0.023(6) 0.035(6)
C10 0.142(9) 0.088(6) 0.110(8) 0.053(6) 0.044(7) 0.027(6)
C11 0.090(6) 0.095(6) 0.114(8) 0.036(6) 0.017(6) 0.005(5)
C12 0.069(5) 0.073(4) 0.085(5) 0.016(4) 0.001(4) 0.002(4)
N4 0.064(3) 0.049(3) 0.049(3) -0.006(2) 0.004(2) 0.007(2)
N5 0.062(3) 0.048(3) 0.055(3) -0.001(2) 0.007(2) 0.007(2)
N6 0.065(3) 0.044(2) 0.052(3) -0.007(2) 0.005(2) 0.007(2)
C13 0.056(3) 0.047(3) 0.048(3) -0.006(2) -0.004(3) 0.003(3)
C14 0.066(4) 0.064(4) 0.084(5) -0.011(3) 0.012(4) 0.005(3)
C15 0.060(4) 0.069(4) 0.105(6) -0.018(4) 0.011(4) -0.017(4)
C16 0.097(6) 0.082(5) 0.075(5) -0.011(4) 0.013(5) -0.016(4)
C17 0.086(5) 0.054(4) 0.102(6) -0.004(4) 0.005(5) 0.009(4)
C18 0.072(4) 0.058(4) 0.084(5) -0.004(3) 0.015(4) 0.010(3)
C19 0.066(4) 0.051(3) 0.056(4) -0.007(3) -0.008(3) 0.016(3)
C20 0.063(4) 0.050(3) 0.103(6) -0.008(3) 0.009(4) 0.002(3)
C21 0.076(5) 0.055(4) 0.130(8) -0.014(4) 0.009(5) 0.003(3)
C22 0.117(7) 0.063(5) 0.101(7) -0.023(4) -0.009(6) 0.011(5)
C23 0.160(9) 0.077(5) 0.074(5) -0.018(4) 0.024(6) 0.023(6)
C24 0.117(6) 0.058(4) 0.061(4) -0.004(3) 0.013(4) 0.009(4)
N7 0.055(3) 0.072(3) 0.054(3) 0.001(3) 0.001(2) 0.008(3)
C25 0.084(6) 0.093(6) 0.085(6) 0.001(4) -0.017(4) 0.027(4)
C26 0.196(13) 0.188(13) 0.120(10) -0.011(9) -0.075(9) 0.070(11)
C27 0.180(12) 0.099(7) 0.206(14) 0.010(8) -0.050(10) 0.068(8)
C28 0.076(7) 0.241(15) 0.209(15) 0.086(12) 0.003(8) 0.049(8)
N8 0.064(3) 0.056(3) 0.058(3) -0.010(2) 0.011(3) 0.012(2)
C29 0.093(5) 0.070(4) 0.071(5) -0.019(4) 0.019(4) 0.016(4)
C30 0.276(17) 0.116(8) 0.117(9) -0.052(7) 0.116(11) -0.022(9)
C31 0.138(11) 0.273(18) 0.29(2) -0.240(18) -0.061(12) 0.047(11)
C32 0.32(2) 0.127(9) 0.152(12) 0.009(8) 0.092(13) 0.121(12)

loop_
_atom_type_symbol
_atom_type_description
_atom_type_scat_dispersion_real
_atom_type_scat_dispersion_imag
_atom_type_scat_source
C C 0.0033 0.0016 'International Tables Vol C Tables 4.2.6.8 and 6.1.1.4'
H H 0.0000 0.0000 'International Tables Vol C Tables 4.2.6.8 and 6.1.1.4'
N N 0.0061 0.0033 'International Tables Vol C Tables 4.2.6.8 and 6.1.1.4'
W W -0.8490 6.8722 'International Tables Vol C Tables 4.2.6.8 and 6.1.1.4'

loop_
_geom_angle_atom_site_label_1
_geom_angle_atom_site_label_2
_geom_angle_atom_site_label_3
_geom_angle
_geom_angle_site_symmetry_1
_geom_angle_site_symmetry_3
_geom_angle_publ_flag
N7 W1 N8 108.9(3) . . ?
N7 W1 N4 99.2(2) . . ?
N8 W1 N4 102.0(2) . . ?
N7 W1 N3 100.9(2) . . ?
N8 W1 N3 102.6(2) . . ?
N4 W1 N3 141.03(19) . . ?
N7 W1 N1 150.3(2) . . ?
N8 W1 N1 95.8(2) . . ?
N4 W1 N1 91.23(19) . . ?
N3 W1 N1 56.54(18) . . ?
N7 W1 N6 90.5(2) . . ?
N8 W1 N6 153.4(2) . . ?
N4 W1 N6 55.65(17) . . ?
N3 W1 N6 91.10(18) . . ?
N1 W1 N6 72.64(18) . . ?
N2 N1 C1 117.9(5) . . ?
N2 N1 W1 94.4(3) . . ?
C1 N1 W1 147.3(4) . . ?
N1 N2 N3 106.2(5) . . ?
N2 N3 C7 116.5(5) . . ?
N2 N3 W1 102.7(3) . . ?
C7 N3 W1 140.6(4) . . ?
C2 C1 C6 119.7(6) . . ?
C2 C1 N1 118.1(6) . . ?
C6 C1 N1 122.2(6) . . ?
C1 C2 C3 120.8(7) . . ?
C4 C3 C2 119.9(7) . . ?
C3 C4 C5 120.3(7) . . ?
C4 C5 C6 120.6(7) . . ?
C5 C6 C1 118.7(7) . . ?
C12 C7 C8 119.5(6) . . ?
C12 C7 N3 122.0(6) . . ?
C8 C7 N3 118.4(6) . . ?
C7 C8 C9 119.1(8) . . ?
C10 C9 C8 119.8(9) . . ?
C11 C10 C9 121.5(8) . . ?
C10 C11 C12 118.8(9) . . ?
C7 C12 C11 121.2(8) . . ?
N5 N4 C13 114.5(5) . . ?
N5 N4 W1 104.9(3) . . ?
C13 N4 W1 140.0(4) . . ?
N6 N5 N4 105.4(4) . . ?
N5 N6 C19 115.5(5) . . ?
N5 N6 W1 94.0(3) . . ?
C19 N6 W1 150.3(4) . . ?
C18 C13 C14 117.7(6) . . ?
C18 C13 N4 119.8(6) . . ?
C14 C13 N4 122.5(5) . . ?
C15 C14 C13 119.4(7) . . ?
C16 C15 C14 123.1(8) . . ?
C15 C16 C17 120.0(8) . . ?
C16 C17 C18 117.9(7) . . ?
C13 C18 C17 121.9(7) . . ?
C20 C19 C24 120.1(6) . . ?
C20 C19 N6 116.9(6) . . ?
C24 C19 N6 123.0(6) . . ?
C19 C20 C21 119.7(7) . . ?
C22 C21 C20 120.4(8) . . ?
C21 C22 C23 120.4(7) . . ?
C22 C23 C24 120.1(8) . . ?
C19 C24 C23 119.2(7) . . ?
C25 N7 W1 175.8(5) . . ?
N7 C25 C28 106.9(7) . . ?
N7 C25 C26 108.7(8) . . ?
C28 C25 C26 111.4(10) . . ?
N7 C25 C27 109.1(7) . . ?
C28 C25 C27 109.5(9) . . ?
C26 C25 C27 111.0(9) . . ?
C29 N8 W1 158.6(5) . . ?
N8 C29 C31 110.2(7) . . ?
N8 C29 C32 109.3(8) . . ?
C31 C29 C32 112.8(11) . . ?
N8 C29 C30 106.6(6) . . ?
C31 C29 C30 109.5(11) . . ?
C32 C29 C30 108.2(9) . . ?

loop_
_geom_bond_atom_site_label_1
_geom_bond_atom_site_label_2
_geom_bond_distance
_geom_bond_site_symmetry_2
_geom_bond_publ_flag
W1 N7 1.751(5) . ?
W1 N8 1.761(5) . ?
W1 N4 2.103(5) . ?
W1 N3 2.109(5) . ?
W1 N1 2.304(5) . ?
W1 N6 2.360(5) . ?
N1 N2 1.295(6) . ?
N1 C1 1.412(7) . ?
N2 N3 1.328(7) . ?
N3 C7 1.417(7) . ?
C1 C2 1.352(9) . ?
C1 C6 1.392(9) . ?
C2 C3 1.371(10) . ?
C3 C4 1.350(10) . ?
C4 C5 1.362(10) . ?
C5 C6 1.374(10) . ?
C7 C12 1.351(9) . ?
C7 C8 1.371(9) . ?
C8 C9 1.389(10) . ?
C9 C10 1.359(13) . ?
C10 C11 1.332(14) . ?
C11 C12 1.389(11) . ?
N4 N5 1.341(6) . ?
N4 C13 1.410(7) . ?
N5 N6 1.293(6) . ?
N6 C19 1.424(7) . ?
C13 C18 1.361(8) . ?
C13 C14 1.390(9) . ?
C14 C15 1.358(9) . ?
C15 C16 1.319(11) . ?
C16 C17 1.375(11) . ?
C17 C18 1.398(9) . ?
C19 C20 1.377(9) . ?
C19 C24 1.380(9) . ?
C20 C21 1.388(10) . ?
C21 C22 1.353(12) . ?
C22 C23 1.373(12) . ?
C23 C24 1.393(10) . ?
N7 C25 1.442(9) . ?
C25 C28 1.481(13) . ?
C25 C26 1.493(14) . ?
C25 C27 1.510(12) . ?
N8 C29 1.448(8) . ?
C29 C31 1.475(13) . ?
C29 C32 1.484(13) . ?
C29 C30 1.479(12) . ?
